data_4066354
loop_
_publ_author_name
'Urtel, Heiko'
'Meier, Claudia'
'Rominger, Frank'
'Hofmann, Peter'

_publ_section_title
;
 Neutralcis-Alkyl Olefin Rhodium(I) Complexes: Models of Intermediates in
 Late Transition Metal Olefin Polymerization with Surprising
 Structure&#x2020;
;
_journal_issue 21
_journal_name_full Organometallics
_journal_page_first 5496
_journal_paper_doi 10.1021/om100413m
_journal_volume 29
_journal_year 2010
_chemical_formula_sum 'C26 H55 O2 P2 Rh'
_chemical_formula_weight 564.55
_chemical_name_common 'in manuscript 2b'
_chemical_name_systematic
; 
 ? 
;
_space_group_IT_number 14
_symmetry_cell_setting monoclinic
_symmetry_space_group_name_Hall '-P 2ybc'
_symmetry_space_group_name_H-M 'P 1 21/c 1'
_atom_sites_solution_hydrogens geom
_atom_sites_solution_primary direct
_atom_sites_solution_secondary difmap
_audit_creation_method SHELXL-97
_cell_angle_alpha 90.00
_cell_angle_beta 94.0620(10)
_cell_angle_gamma 90.00
_cell_formula_units_Z 4
_cell_length_a 9.0537(4)
_cell_length_b 17.0093(8)
_cell_length_c 19.0625(8)
_cell_measurement_reflns_used 5616
_cell_measurement_temperature 200(2)
_cell_volume 2928.2(2)
_computing_cell_refinement 'Bruker SMART'
_computing_data_collection 'Bruker SMART'
_computing_data_reduction 'Bruker SHELXTL'
_computing_molecular_graphics 'Bruker SHELXTL'
_computing_publication_material 'Bruker SHELXTL'
_computing_structure_refinement 'SHELXL-97 (Sheldrick, 2008)'
_computing_structure_solution 'SHELXS-97 (Sheldrick, 2008)'
_diffrn_ambient_temperature 200(2)
_diffrn_measured_fraction_theta_full 0.998
_diffrn_measured_fraction_theta_max 0.998
_diffrn_measurement_device_type 'CCD area detector'
_diffrn_measurement_method 'omega scans'
_diffrn_radiation_monochromator graphite
_diffrn_radiation_source 'normal-focus sealed tube'
_diffrn_radiation_type MoK\a
_diffrn_radiation_wavelength 0.71073
_diffrn_reflns_av_R_equivalents 0.1365
_diffrn_reflns_av_sigmaI/netI 0.0970
_diffrn_reflns_limit_h_max 11
_diffrn_reflns_limit_h_min -11
_diffrn_reflns_limit_k_max 22
_diffrn_reflns_limit_k_min -21
_diffrn_reflns_limit_l_max 24
_diffrn_reflns_limit_l_min -24
_diffrn_reflns_number 29668
_diffrn_reflns_theta_full 27.41
_diffrn_reflns_theta_max 27.41
_diffrn_reflns_theta_min 2.26
_exptl_absorpt_coefficient_mu 0.711
_exptl_absorpt_correction_T_max 0.98
_exptl_absorpt_correction_T_min 0.45
_exptl_absorpt_correction_type multi-scan
_exptl_absorpt_process_details
;
Sheldrick, G. M. (2008). <i>SADABS</i>. University of G\"ottingen, Germany.
;
_exptl_crystal_colour red
_exptl_crystal_density_diffrn 1.281
_exptl_crystal_density_method 'not measured'
_exptl_crystal_description lamina
_exptl_crystal_F_000 1208
_exptl_crystal_size_max .48
_exptl_crystal_size_mid .13
_exptl_crystal_size_min .02
_refine_diff_density_max 2.579
_refine_diff_density_min -1.849
_refine_diff_density_rms 0.169
_refine_ls_extinction_method none
_refine_ls_goodness_of_fit_ref 1.039
_refine_ls_hydrogen_treatment mixed
_refine_ls_matrix_type full
_refine_ls_number_parameters 308
_refine_ls_number_reflns 6651
_refine_ls_number_restraints 3
_refine_ls_restrained_S_all 1.039
_refine_ls_R_factor_all 0.1358
_refine_ls_R_factor_gt 0.0707
_refine_ls_shift/su_max 0.000
_refine_ls_shift/su_mean 0.000
_refine_ls_structure_factor_coef Fsqd
_refine_ls_weighting_details 'calc w=1/[\s^2^(Fo^2^)+(0.1170P)^2^+0.1276P] where P=(Fo^2^+2Fc^2^)/3'
_refine_ls_weighting_scheme calc
_refine_ls_wR_factor_gt 0.1680
_refine_ls_wR_factor_ref 0.2105
_reflns_number_gt 3901
_reflns_number_total 6651
_reflns_threshold_expression >2sigma(I)
_cod_data_source_file om100413m_si_001.cif
_cod_data_source_block hu13
_cod_depositor_comments
;
The following automatic conversions were performed:

'_symmetry_cell_setting' value 'Monoclinic' changed to 'monoclinic'
according to /home/saulius/struct/CIF-dictionaries/cif_core.dic
dictionary named 'cif_core.dic' version 2.4.1 from 2010-06-29.

Automatic conversion script
Id: cif_fix_values 1715 2011-07-08 13:25:40Z adriana 
;
_cod_original_sg_symbol_H-M P2(1)/c
_cod_database_code 4066354

loop_
_symmetry_equiv_pos_as_xyz
'x, y, z'
'-x, y+1/2, -z+1/2'
'-x, -y, -z'
'x, -y-1/2, z-1/2'

loop_
_atom_site_label
_atom_site_type_symbol
_atom_site_fract_x
_atom_site_fract_y
_atom_site_fract_z
_atom_site_U_iso_or_equiv
_atom_site_adp_type
_atom_site_occupancy
_atom_site_symmetry_multiplicity
_atom_site_calc_flag
_atom_site_refinement_flags
Rh1 Rh 0.33805(5) 0.00389(3) 0.26851(2) 0.02458(17) Uani 1 1 d .
P1 P 0.3779(2) 0.12286(10) 0.32904(8) 0.0283(4) Uani 1 1 d .
P2 P 0.42656(19) 0.09727(10) 0.18476(8) 0.0267(4) Uani 1 1 d .
C1 C 0.4954(9) -0.0828(4) 0.2509(4) 0.0379(17) Uani 1 1 d D
H1A H 0.534(7) -0.102(3) 0.295(2) 0.028(18) Uiso 1 1 d D
H1B H 0.576(6) -0.062(4) 0.230(3) 0.03(2) Uiso 1 1 d D
C2 C 0.3609(8) -0.1106(4) 0.2231(4) 0.0328(15) Uani 1 1 d D
H2 H 0.301(6) -0.144(3) 0.247(3) 0.018(15) Uiso 1 1 d D
C3 C 0.3220(8) -0.1094(4) 0.1448(4) 0.0336(16) Uani 1 1 d .
O1 O 0.4009(6) -0.0917(3) 0.0998(3) 0.0459(13) Uani 1 1 d .
O2 O 0.1808(6) -0.1347(3) 0.1316(3) 0.0484(14) Uani 1 1 d .
C4 C 0.1287(10) -0.1339(6) 0.0589(4) 0.059(2) Uani 1 1 d .
H4A H 0.1250 -0.0795 0.0417 0.089 Uiso 1 1 calc R
H4B H 0.0294 -0.1569 0.0535 0.089 Uiso 1 1 calc R
H4C H 0.1962 -0.1645 0.0316 0.089 Uiso 1 1 calc R
C5 C 0.2562(8) -0.0578(4) 0.3542(3) 0.0343(16) Uani 1 1 d .
H5A H 0.3154 -0.1065 0.3612 0.041 Uiso 1 1 calc R
H5B H 0.2763 -0.0252 0.3969 0.041 Uiso 1 1 calc R
C6 C 0.0914(9) -0.0814(4) 0.3509(4) 0.0408(18) Uani 1 1 d .
C7 C 0.0437(12) -0.0940(7) 0.4246(5) 0.085(4) Uani 1 1 d .
H7A H -0.0647 -0.0955 0.4235 0.127 Uiso 1 1 calc R
H7B H 0.0807 -0.0507 0.4550 0.127 Uiso 1 1 calc R
H7C H 0.0841 -0.1438 0.4432 0.127 Uiso 1 1 calc R
C8 C 0.0590(11) -0.1556(6) 0.3095(6) 0.074(3) Uani 1 1 d .
H8A H 0.1229 -0.1981 0.3287 0.111 Uiso 1 1 calc R
H8B H 0.0778 -0.1467 0.2601 0.111 Uiso 1 1 calc R
H8C H -0.0450 -0.1703 0.3127 0.111 Uiso 1 1 calc R
C9 C -0.0047(10) -0.0181(6) 0.3155(6) 0.074(3) Uani 1 1 d .
H9A H 0.0214 -0.0116 0.2668 0.111 Uiso 1 1 calc R
H9B H 0.0112 0.0316 0.3409 0.111 Uiso 1 1 calc R
H9C H -0.1091 -0.0333 0.3158 0.111 Uiso 1 1 calc R
C10 C 0.4370(8) 0.1778(4) 0.2513(3) 0.0304(15) Uani 1 1 d .
H10A H 0.5388 0.1987 0.2595 0.037 Uiso 1 1 calc R
H10B H 0.3682 0.2214 0.2378 0.037 Uiso 1 1 calc R
C11 C 0.5416(8) 0.1210(4) 0.3976(3) 0.0386(17) Uani 1 1 d .
C12 C 0.6295(8) 0.0470(5) 0.3869(4) 0.0463(19) Uani 1 1 d .
H12A H 0.6602 0.0455 0.3387 0.069 Uiso 1 1 calc R
H12B H 0.5680 0.0009 0.3952 0.069 Uiso 1 1 calc R
H12C H 0.7174 0.0464 0.4200 0.069 Uiso 1 1 calc R
C13 C 0.4893(9) 0.1161(5) 0.4722(4) 0.050(2) Uani 1 1 d .
H13A H 0.4131 0.0754 0.4740 0.074 Uiso 1 1 calc R
H13B H 0.4480 0.1670 0.4851 0.074 Uiso 1 1 calc R
H13C H 0.5734 0.1030 0.5054 0.074 Uiso 1 1 calc R
C14 C 0.6425(10) 0.1916(5) 0.3942(4) 0.058(2) Uani 1 1 d .
H14A H 0.7168 0.1903 0.4342 0.086 Uiso 1 1 calc R
H14B H 0.5838 0.2399 0.3961 0.086 Uiso 1 1 calc R
H14C H 0.6922 0.1903 0.3502 0.086 Uiso 1 1 calc R
C15 C 0.2304(8) 0.1903(4) 0.3621(3) 0.0387(17) Uani 1 1 d .
C16 C 0.1566(9) 0.1549(5) 0.4254(4) 0.0462(19) Uani 1 1 d .
H16A H 0.2190 0.1650 0.4686 0.069 Uiso 1 1 calc R
H16B H 0.1447 0.0980 0.4187 0.069 Uiso 1 1 calc R
H16C H 0.0593 0.1791 0.4291 0.069 Uiso 1 1 calc R
C17 C 0.2903(10) 0.2719(4) 0.3804(5) 0.054(2) Uani 1 1 d .
H17A H 0.3322 0.2950 0.3391 0.082 Uiso 1 1 calc R
H17B H 0.3676 0.2679 0.4189 0.082 Uiso 1 1 calc R
H17C H 0.2098 0.3053 0.3950 0.082 Uiso 1 1 calc R
C18 C 0.1077(9) 0.1974(5) 0.3025(4) 0.050(2) Uani 1 1 d .
H18A H 0.0247 0.2275 0.3191 0.075 Uiso 1 1 calc R
H18B H 0.0734 0.1448 0.2881 0.075 Uiso 1 1 calc R
H18C H 0.1466 0.2244 0.2623 0.075 Uiso 1 1 calc R
C21 C 0.6144(8) 0.1069(4) 0.1465(4) 0.0356(16) Uani 1 1 d .
C22 C 0.7326(8) 0.0957(5) 0.2073(4) 0.053(2) Uani 1 1 d .
H22A H 0.7133 0.0468 0.2322 0.080 Uiso 1 1 calc R
H22B H 0.7297 0.1401 0.2398 0.080 Uiso 1 1 calc R
H22C H 0.8306 0.0929 0.1886 0.080 Uiso 1 1 calc R
C23 C 0.6425(8) 0.0415(5) 0.0945(4) 0.0428(18) Uani 1 1 d .
H23A H 0.5851 0.0516 0.0499 0.064 Uiso 1 1 calc R
H23B H 0.6122 -0.0090 0.1137 0.064 Uiso 1 1 calc R
H23C H 0.7481 0.0397 0.0865 0.064 Uiso 1 1 calc R
C24 C 0.6391(10) 0.1864(5) 0.1127(4) 0.053(2) Uani 1 1 d .
H24A H 0.7448 0.1933 0.1063 0.079 Uiso 1 1 calc R
H24B H 0.6054 0.2282 0.1430 0.079 Uiso 1 1 calc R
H24C H 0.5831 0.1888 0.0668 0.079 Uiso 1 1 calc R
C25 C 0.2801(8) 0.1293(4) 0.1135(3) 0.0371(17) Uani 1 1 d .
C26 C 0.3091(9) 0.0922(5) 0.0425(4) 0.047(2) Uani 1 1 d .
H26A H 0.2217 0.0990 0.0097 0.071 Uiso 1 1 calc R
H26B H 0.3297 0.0360 0.0489 0.071 Uiso 1 1 calc R
H26C H 0.3945 0.1178 0.0234 0.071 Uiso 1 1 calc R
C27 C 0.1333(8) 0.0956(6) 0.1358(4) 0.052(2) Uani 1 1 d .
H27A H 0.1102 0.1190 0.1808 0.078 Uiso 1 1 calc R
H27B H 0.1420 0.0385 0.1411 0.078 Uiso 1 1 calc R
H27C H 0.0539 0.1080 0.0999 0.078 Uiso 1 1 calc R
C28 C 0.2634(10) 0.2182(5) 0.1039(4) 0.058(2) Uani 1 1 d .
H28A H 0.3577 0.2406 0.0913 0.087 Uiso 1 1 calc R
H28B H 0.2353 0.2419 0.1479 0.087 Uiso 1 1 calc R
H28C H 0.1865 0.2291 0.0663 0.087 Uiso 1 1 calc R

loop_
_atom_site_aniso_label
_atom_site_aniso_U_11
_atom_site_aniso_U_22
_atom_site_aniso_U_33
_atom_site_aniso_U_23
_atom_site_aniso_U_13
_atom_site_aniso_U_12
Rh1 0.0316(3) 0.0332(3) 0.0089(2) 0.0007(2) 0.00146(17) 0.0029(2)
P1 0.0421(10) 0.0353(9) 0.0081(8) 0.0006(6) 0.0054(7) -0.0003(8)
P2 0.0351(9) 0.0367(9) 0.0088(8) 0.0019(7) 0.0049(6) 0.0022(7)
C1 0.051(5) 0.040(4) 0.023(4) -0.003(3) 0.006(3) 0.016(4)
C2 0.053(4) 0.029(3) 0.017(3) -0.001(3) 0.005(3) 0.002(3)
C3 0.050(4) 0.032(3) 0.019(4) -0.003(3) 0.007(3) 0.000(3)
O1 0.057(3) 0.059(3) 0.023(3) -0.003(2) 0.012(2) -0.004(3)
O2 0.057(3) 0.073(4) 0.015(3) -0.005(2) 0.001(2) -0.010(3)
C4 0.070(6) 0.085(6) 0.021(4) -0.007(4) -0.008(4) -0.013(5)
C5 0.044(4) 0.043(4) 0.016(3) 0.000(3) 0.002(3) -0.004(3)
C6 0.052(5) 0.050(4) 0.021(4) -0.002(3) 0.011(3) -0.009(4)
C7 0.085(7) 0.142(10) 0.031(5) 0.001(6) 0.029(5) -0.047(7)
C8 0.069(6) 0.082(7) 0.073(8) -0.023(6) 0.021(6) -0.028(5)
C9 0.039(5) 0.094(8) 0.089(9) 0.016(6) 0.006(5) -0.006(5)
C10 0.043(4) 0.036(4) 0.013(3) 0.000(3) 0.009(3) 0.000(3)
C11 0.052(4) 0.050(4) 0.014(3) 0.000(3) -0.002(3) -0.009(4)
C12 0.041(4) 0.067(5) 0.029(4) 0.002(4) -0.007(3) 0.011(4)
C13 0.067(6) 0.062(5) 0.019(4) 0.002(4) -0.006(4) -0.002(4)
C14 0.067(6) 0.074(6) 0.030(5) 0.001(4) -0.012(4) -0.025(5)
C15 0.060(5) 0.043(4) 0.015(3) 0.001(3) 0.015(3) 0.011(3)
C16 0.060(5) 0.057(5) 0.025(4) 0.001(3) 0.018(4) 0.005(4)
C17 0.084(6) 0.040(4) 0.043(5) -0.001(4) 0.030(5) 0.005(4)
C18 0.061(5) 0.064(5) 0.027(4) 0.011(4) 0.007(4) 0.018(4)
C21 0.037(4) 0.052(4) 0.019(3) -0.005(3) 0.008(3) -0.005(3)
C22 0.034(4) 0.094(7) 0.032(5) -0.009(4) 0.006(3) 0.002(4)
C23 0.044(4) 0.058(5) 0.030(4) -0.002(4) 0.019(3) 0.002(4)
C24 0.065(5) 0.064(5) 0.032(5) -0.006(4) 0.020(4) -0.013(4)
C25 0.048(4) 0.051(4) 0.013(3) 0.008(3) 0.008(3) 0.012(3)
C26 0.060(5) 0.073(5) 0.008(3) 0.002(3) -0.004(3) 0.008(4)
C27 0.037(4) 0.094(7) 0.026(4) 0.003(4) 0.003(3) 0.015(4)
C28 0.082(6) 0.065(5) 0.029(5) 0.018(4) 0.013(4) 0.032(5)

loop_
_atom_type_symbol
_atom_type_description
_atom_type_scat_dispersion_real
_atom_type_scat_dispersion_imag
_atom_type_scat_source
C C 0.0033 0.0016 'International Tables Vol C Tables 4.2.6.8 and 6.1.1.4'
H H 0.0000 0.0000 'International Tables Vol C Tables 4.2.6.8 and 6.1.1.4'
O O 0.0106 0.0060 'International Tables Vol C Tables 4.2.6.8 and 6.1.1.4'
P P 0.1023 0.0942 'International Tables Vol C Tables 4.2.6.8 and 6.1.1.4'
Rh Rh -1.1178 0.9187 'International Tables Vol C Tables 4.2.6.8 and 6.1.1.4'

loop_
_geom_angle_atom_site_label_1
_geom_angle_atom_site_label_2
_geom_angle_atom_site_label_3
_geom_angle
C1 Rh1 C5 93.1(3)
C1 Rh1 C2 37.9(3)
C5 Rh1 C2 84.9(3)
C1 Rh1 P1 127.2(2)
C5 Rh1 P1 95.62(19)
C2 Rh1 P1 164.9(2)
C1 Rh1 P2 95.5(2)
C5 Rh1 P2 168.69(19)
C2 Rh1 P2 106.40(19)
P1 Rh1 P2 73.30(6)
C10 P1 C15 102.1(3)
C10 P1 C11 107.5(3)
C15 P1 C11 108.3(3)
C10 P1 Rh1 94.8(2)
C15 P1 Rh1 126.6(3)
C11 P1 Rh1 114.1(2)
C10 P2 C21 101.2(3)
C10 P2 C25 105.9(3)
C21 P2 C25 107.3(3)
C10 P2 Rh1 92.1(2)
C21 P2 Rh1 130.8(2)
C25 P2 Rh1 114.2(2)
C2 C1 Rh1 73.1(4)
C1 C2 C3 121.0(7)
C1 C2 Rh1 69.0(4)
C3 C2 Rh1 111.4(4)
O1 C3 O2 123.4(7)
O1 C3 C2 127.2(7)
O2 C3 C2 109.4(6)
C3 O2 C4 114.7(6)
C6 C5 Rh1 119.2(5)
C8 C6 C9 106.1(8)
C8 C6 C7 108.1(7)
C9 C6 C7 108.7(8)
C8 C6 C5 113.1(7)
C9 C6 C5 110.9(6)
C7 C6 C5 109.7(7)
P1 C10 P2 99.7(3)
C12 C11 C14 109.3(7)
C12 C11 C13 106.3(6)
C14 C11 C13 108.0(6)
C12 C11 P1 108.3(5)
C14 C11 P1 113.6(5)
C13 C11 P1 111.1(5)
C17 C15 C18 109.0(6)
C17 C15 C16 110.1(6)
C18 C15 C16 106.2(6)
C17 C15 P1 112.2(5)
C18 C15 P1 106.9(5)
C16 C15 P1 112.2(5)
C24 C21 C23 109.7(6)
C24 C21 C22 108.4(6)
C23 C21 C22 105.1(6)
C24 C21 P2 113.6(5)
C23 C21 P2 112.4(5)
C22 C21 P2 107.1(5)
C28 C25 C26 108.8(6)
C28 C25 C27 108.8(6)
C26 C25 C27 107.3(6)
C28 C25 P2 115.2(6)
C26 C25 P2 110.9(5)
C27 C25 P2 105.6(5)

loop_
_geom_bond_atom_site_label_1
_geom_bond_atom_site_label_2
_geom_bond_distance
Rh1 C1 2.094(7)
Rh1 C5 2.120(6)
Rh1 C2 2.146(6)
Rh1 P1 2.3448(17)
Rh1 P2 2.4280(17)
P1 C10 1.863(6)
P1 C15 1.901(7)
P1 C11 1.905(7)
P2 C10 1.865(6)
P2 C21 1.904(7)
P2 C25 1.909(7)
C1 C2 1.376(11)
C2 C3 1.508(9)
C3 O1 1.194(8)
C3 O2 1.356(9)
O2 C4 1.432(9)
C5 C6 1.542(10)
C6 C8 1.506(11)
C6 C9 1.514(12)
C6 C7 1.515(10)
C11 C12 1.511(10)
C11 C14 1.513(10)
C11 C13 1.534(10)
C15 C17 1.522(10)
C15 C18 1.537(10)
C15 C16 1.542(9)
C21 C24 1.521(10)
C21 C23 1.524(10)
C21 C22 1.533(10)
C25 C28 1.530(10)
C25 C26 1.534(9)
C25 C27 1.535(10)
